data_1509557
loop_
_publ_author_name
'Liautard, B.'
'Tedenac, J.C.'
'Ayral-Marin, R.M.'
'Maurin, M.'
'Brun, G.'

_publ_section_title
;
 Modifications structurales
;
_journal_name_full 'Journal of Physics and Chemistry of Solids'
_journal_page_first 939
_journal_page_last 944
_journal_paper_doi 10.1016/0022-3697(88)90011-X
_journal_volume 49
_journal_year 1988
_chemical_formula_sum 'Ag Te Tl'
_chemical_name_systematic 'Ag Tl Te'
_space_group_IT_number 62
_symmetry_space_group_name_Hall '-P 2ac 2n'
_symmetry_space_group_name_H-M 'P n m a'
_cell_angle_alpha 90
_cell_angle_beta 90
_cell_angle_gamma 90
_cell_formula_units_Z 4
_cell_length_a 8.754
_cell_length_b 4.854
_cell_length_c 7.75
_cell_volume 329.312
_citation_journal_id_ASTM JPCSAW
_cod_data_source_file silver1-2_553.cif
_cod_data_source_block Ag1Te1Tl1
_cod_original_cell_volume 329.3123
_cod_original_formula_sum 'Ag1 Te1 Tl1'
_cod_database_code 1509557

loop_
_symmetry_equiv_pos_as_xyz
x,y,z
-x+1/2,-y,z+1/2
x+1/2,-y+1/2,-z+1/2
-x,y+1/2,-z
-x,-y,-z
x-1/2,y,-z-1/2
-x-1/2,y-1/2,z-1/2
x,-y-1/2,z

loop_
_atom_site_label
_atom_site_type_symbol
_atom_site_fract_x
_atom_site_fract_y
_atom_site_fract_z
_atom_site_occupancy
_atom_site_U_iso_or_equiv
Tl1 Tl+1 0.4899 0.25 0.3254 1 0.0
Te1 Te-2 0.3141 0.25 0.8933 1 0.0
Ag1 Ag+1 0.1613 0.25 0.5794 1 0.0
